data_7000917
loop_
_publ_author_name
'Mishra, Shashank'
'Daniele, St\'ephane'
'Petit, Sarah'
'Jeanneau, Erwann'
'Rolland, Marc'

_publ_section_title
;
 Homoleptic gallium(iii) and indium(iii) aminoalkoxides as precursors
 for sol--gel routes to metal oxide nanomaterials
;
_journal_issue 14
_journal_name_full 'Dalton Transactions'
_journal_page_first 2569
_journal_page_last 2577
_journal_paper_doi 10.1039/b818974a
_journal_year 2009
_chemical_compound_source 'see text'
_chemical_formula_moiety 'C30 H66 Ga4 N6 O12, 4(C H Cl3)'
_chemical_formula_sum 'C34 H70 Cl12 Ga4 N6 O12'
_chemical_formula_weight 1459.24
_chemical_name_systematic ?
_space_group_IT_number 15
_symmetry_cell_setting monoclinic
_symmetry_Int_Tables_number 15
_symmetry_space_group_name_Hall '-C 2yc'
_symmetry_space_group_name_H-M 'C 1 2/c 1'
_atom_sites_solution_hydrogens geom
_atom_sites_solution_primary direct
_atom_sites_solution_secondary difmap
_cell_angle_alpha 90
_cell_angle_beta 124.017(7)
_cell_angle_gamma 90
_cell_formula_units_Z 4
_cell_length_a 25.5428(12)
_cell_length_b 13.1025(3)
_cell_length_c 21.0117(10)
_cell_measurement_reflns_used 9320
_cell_measurement_temperature 100
_cell_measurement_theta_max 32.4630
_cell_measurement_theta_min 2.5056
_cell_volume 5828.7(6)
_computing_publication_material 'PLATON (Spek, 2003)'
_computing_structure_refinement 'SHELXL-97 (Sheldrick, 1997)'
_diffrn_ambient_temperature 100
_diffrn_detector_area_resol_mean 8.4205
_diffrn_measured_fraction_theta_full 0.999
_diffrn_measured_fraction_theta_max 0.999
_diffrn_measurement_device 'Oxford Diffraction XCALIBUR'
_diffrn_measurement_device_type Area
_diffrn_measurement_method \w
_diffrn_radiation_probe x-ray
_diffrn_radiation_type MoK\a
_diffrn_radiation_wavelength 0.71073
_diffrn_reflns_av_R_equivalents 0.0744
_diffrn_reflns_av_sigmaI/netI 0.0685
_diffrn_reflns_limit_h_max 33
_diffrn_reflns_limit_h_min -33
_diffrn_reflns_limit_k_max 17
_diffrn_reflns_limit_k_min -17
_diffrn_reflns_limit_l_max 27
_diffrn_reflns_limit_l_min -27
_diffrn_reflns_number 41086
_diffrn_reflns_reduction_process
;
;
_diffrn_reflns_theta_full 27.50
_diffrn_reflns_theta_max 27.50
_diffrn_reflns_theta_min 2.51
_diffrn_standards_decay_% 0
_diffrn_standards_interval_count '30 frames'
_diffrn_standards_number '2 frames'
_exptl_absorpt_coefficient_mu 2.435
_exptl_absorpt_correction_T_max 0.813
_exptl_absorpt_correction_T_min 0.681
_exptl_absorpt_correction_type empirical
_exptl_absorpt_process_details
;
CrysAlis RED, Oxford Diffraction Ltd.,
Version 1.171.31.7 (release 18-10-2006 CrysAlis171 .NET)
(compiled Oct 18 2006,16:28:17)
Empirical absorption correction using spherical harmonics,
implemented in SCALE3 ABSPACK scaling algorithm.
;
_exptl_crystal_colour colorless
_exptl_crystal_density_diffrn 1.663
_exptl_crystal_density_method 'Not Measured'
_exptl_crystal_description prism
_exptl_crystal_F_000 2960
_exptl_crystal_size_max 0.33
_exptl_crystal_size_mid 0.13
_exptl_crystal_size_min 0.08
_refine_diff_density_max 1.164
_refine_diff_density_min -0.970
_refine_diff_density_rms 0.107
_refine_ls_extinction_method none
_refine_ls_goodness_of_fit_ref 1.004
_refine_ls_hydrogen_treatment noref
_refine_ls_matrix_type full
_refine_ls_number_parameters 413
_refine_ls_number_reflns 6700
_refine_ls_number_restraints 0
_refine_ls_restrained_S_all 1.004
_refine_ls_R_factor_all 0.0796
_refine_ls_R_factor_gt 0.0376
_refine_ls_shift/su_max 0.001
_refine_ls_shift/su_mean 0.001
_refine_ls_structure_factor_coef Fsqd
_refine_ls_weighting_details 'calc w=1/[\s^2^(Fo^2^)+(0.0440P)^2^] where P=(Fo^2^+2Fc^2^)/3'
_refine_ls_weighting_scheme calc
_refine_ls_wR_factor_gt 0.0767
_refine_ls_wR_factor_ref 0.0951
_reflns_number_gt 4280
_reflns_number_total 6700
_reflns_threshold_expression I>2\s(I)
_cod_data_source_file b818974a.txt
_cod_data_source_block complex1
_cod_depositor_comments
;
The following automatic conversions were performed:
'_symmetry_cell_setting' value 'Monoclinic' changed to 'monoclinic'
according to '/home/saulius/struct/CIF-dictionaries/cif_core.dic'
dictionary named 'cif_core.dic' version 2.4.1 from 2010-06-29.

Automatic conversion script
Id: cif_fix_enum 1527 2010-12-29 10:47:43Z saulius 
;
_cod_original_sg_symbol_H-M 'C 2/c'
_cod_database_code 7000917

loop_
_symmetry_equiv_pos_site_id
_symmetry_equiv_pos_as_xyz
1 x,y,z
2 -x,y,1/2-z
3 -x,-y,-z
4 x,-y,1/2+z
5 1/2+x,1/2+y,z
6 1/2-x,1/2+y,1/2-z
7 1/2-x,1/2-y,-z
8 1/2+x,1/2-y,1/2+z

loop_
_atom_site_aniso_label
_atom_site_aniso_U_11
_atom_site_aniso_U_22
_atom_site_aniso_U_33
_atom_site_aniso_U_23
_atom_site_aniso_U_13
_atom_site_aniso_U_12
Ga1 0.0166(3) 0.0162(3) 0.0169(3) 0.0000 0.0101(2) 0.0000
Ga2 0.0220(3) 0.0177(3) 0.0218(3) 0.0000 0.0135(3) 0.0000
Ga3 0.0179(2) 0.0167(2) 0.0174(2) 0.0002(2) 0.0110(2) 0.0003(2)
O1 0.0205(13) 0.0171(12) 0.0334(15) -0.0007(11) 0.0190(12) -0.0007(10)
O2 0.0279(15) 0.0326(15) 0.0262(15) 0.0072(12) 0.0166(13) 0.0065(12)
O3 0.0203(13) 0.0229(13) 0.0163(13) 0.0037(10) 0.0097(11) 0.0071(10)
O4 0.0200(13) 0.0208(13) 0.0145(13) 0.0016(10) 0.0078(11) 0.0054(10)
O5 0.0211(13) 0.0295(14) 0.0225(14) 0.0068(11) 0.0140(12) -0.0004(11)
O6 0.0243(14) 0.0164(13) 0.0332(16) 0.0004(11) 0.0153(13) -0.0003(11)
N1 0.0333(19) 0.0187(16) 0.0282(18) -0.0006(14) 0.0208(16) 0.0037(14)
N2 0.0246(17) 0.0254(17) 0.0186(16) -0.0013(14) 0.0113(14) -0.0020(14)
N3 0.0252(17) 0.0246(17) 0.0285(18) 0.0017(14) 0.0179(15) 0.0069(14)
C1 0.037(3) 0.037(3) 0.028(2) 0.010(2) 0.019(2) 0.010(2)
C2 0.025(2) 0.032(2) 0.028(2) 0.0069(19) 0.0109(19) 0.0043(19)
C3 0.027(2) 0.024(2) 0.034(2) 0.0022(18) 0.021(2) 0.0063(18)
C4 0.0173(19) 0.023(2) 0.032(2) 0.0038(18) 0.0158(18) 0.0026(16)
C5 0.043(3) 0.024(2) 0.050(3) -0.002(2) 0.027(2) 0.008(2)
C6 0.022(2) 0.034(2) 0.019(2) 0.0031(18) 0.0065(18) 0.0096(19)
C7 0.020(2) 0.035(2) 0.023(2) 0.0035(19) 0.0089(18) 0.0045(18)
C8 0.030(2) 0.034(2) 0.029(2) 0.015(2) 0.013(2) -0.0036(19)
C9 0.032(2) 0.050(3) 0.034(3) 0.012(2) 0.021(2) -0.002(2)
C10 0.038(3) 0.049(3) 0.024(2) -0.010(2) 0.016(2) -0.001(2)
C11 0.040(3) 0.020(2) 0.057(3) -0.002(2) 0.025(3) 0.000(2)
C12 0.037(3) 0.022(2) 0.055(3) 0.011(2) 0.025(2) 0.007(2)
C13 0.025(2) 0.034(2) 0.031(2) 0.005(2) 0.0158(19) 0.0127(19)
C14 0.029(2) 0.037(2) 0.023(2) 0.0017(19) 0.0139(19) 0.0103(19)
C15 0.043(3) 0.040(3) 0.043(3) -0.003(2) 0.029(2) 0.012(2)
Cl1 0.0327(7) 0.0685(9) 0.1165(14) -0.0265(9) 0.0207(8) 0.0101(7)
Cl2 0.1143(14) 0.0674(10) 0.0878(12) 0.0169(9) 0.0570(11) -0.0205(10)
Cl3 0.0790(11) 0.1504(16) 0.0699(10) -0.0594(11) 0.0564(9) -0.0482(11)
C16 0.030(2) 0.035(2) 0.043(3) -0.006(2) 0.020(2) -0.0039(19)
Cl4 0.0627(9) 0.0534(9) 0.1195(14) -0.0061(9) 0.0550(10) 0.0074(7)
Cl5 0.0489(9) 0.1394(16) 0.0602(10) -0.0261(10) -0.0033(8) 0.0330(10)
Cl6 0.0627(9) 0.0916(11) 0.1184(14) 0.0318(10) 0.0665(10) 0.0128(9)
C17 0.027(2) 0.050(3) 0.050(3) -0.002(2) 0.019(2) 0.004(2)

loop_
_atom_site_label
_atom_site_type_symbol
_atom_site_thermal_displace_type
_atom_site_fract_x
_atom_site_fract_y
_atom_site_fract_z
_atom_site_occupancy
_atom_site_U_iso_or_equiv
_atom_site_calc_flag
_atom_site_refinement_flags
Ga1 Ga Uani 0.00000 0.16190(4) 0.25000 1.000 0.0162(2) . .
Ga2 Ga Uani 0.00000 -0.07574(4) 0.25000 1.000 0.0198(2) . .
Ga3 Ga Uani -0.00949(2) 0.27936(3) 0.37199(2) 1.000 0.0167(1) . .
O1 O Uani 0.04999(11) 0.04419(17) 0.25870(14) 1.000 0.0215(8) . .
O2 O Uani 0.02795(12) -0.1176(2) 0.34927(15) 1.000 0.0281(9) . .
O3 O Uani -0.05200(11) 0.25912(18) 0.26151(13) 1.000 0.0201(8) . .
O4 O Uani 0.04435(11) 0.18547(18) 0.36081(13) 1.000 0.0194(8) . .
O5 O Uani -0.06784(11) 0.20993(18) 0.38353(14) 1.000 0.0234(8) . .
O6 O Uani 0.04445(12) 0.39357(17) 0.40576(15) 1.000 0.0251(8) . .
N1 N Uani 0.09352(15) -0.1446(2) 0.28493(18) 1.000 0.0248(10) . .
N2 N Uani 0.05742(14) 0.2181(2) 0.49517(17) 1.000 0.0233(10) . .
N3 N Uani -0.08344(14) 0.4074(2) 0.32056(18) 1.000 0.0245(10) . .
C1 C Uani 0.0848(2) -0.1700(4) 0.3929(3) 1.000 0.0336(16) . .
C2 C Uani 0.12935(19) -0.1430(3) 0.3691(2) 1.000 0.0305(12) . .
C3 C Uani 0.1174(2) -0.0749(3) 0.2521(2) 1.000 0.0262(12) . .
C4 C Uani 0.10862(17) 0.0358(3) 0.2669(2) 1.000 0.0230(11) . .
C5 C Uani 0.0875(3) -0.2485(3) 0.2554(3) 1.000 0.0385(16) . .
C6 C Uani 0.09047(19) 0.1245(3) 0.4229(2) 1.000 0.0277(12) . .
C7 C Uani 0.11227(19) 0.1798(3) 0.4972(2) 1.000 0.0277(12) . .
C8 C Uani 0.0201(2) 0.1363(3) 0.4983(3) 1.000 0.0329(12) . .
C9 C Uani -0.0478(2) 0.1715(4) 0.4560(3) 1.000 0.0373(16) . .
C10 C Uani 0.0769(2) 0.2942(4) 0.5560(3) 1.000 0.0377(16) . .
C11 C Uani 0.0176(2) 0.4909(3) 0.3935(3) 1.000 0.0402(16) . .
C12 C Uani -0.0477(2) 0.4944(3) 0.3198(3) 1.000 0.0384(16) . .
C13 C Uani -0.13275(19) 0.3703(3) 0.2433(2) 1.000 0.0299(12) . .
C14 C Uani -0.1024(2) 0.3197(3) 0.2065(2) 1.000 0.0300(12) . .
C15 C Uani -0.1109(2) 0.4321(4) 0.3644(3) 1.000 0.0393(17) . .
Cl1 Cl Uani 0.26430(6) 0.12303(11) 0.50695(10) 1.000 0.0840(6) . .
Cl2 Cl Uani 0.31906(9) -0.06600(12) 0.57983(10) 1.000 0.0896(7) . .
Cl3 Cl Uani 0.30277(8) -0.01784(15) 0.43756(9) 1.000 0.0918(7) . .
C16 C Uani 0.3194(2) 0.0311(3) 0.5239(3) 1.000 0.0362(14) . .
Cl4 Cl Uani 0.20782(7) 0.01877(11) 0.17324(10) 1.000 0.0763(6) . .
Cl5 Cl Uani 0.25948(7) 0.18050(16) 0.28212(9) 1.000 0.1012(7) . .
Cl6 Cl Uani 0.21978(7) 0.21909(13) 0.12733(11) 1.000 0.0823(7) . .
C17 C Uani 0.2046(2) 0.1496(4) 0.1865(3) 1.000 0.0437(16) . .
H1 H Uiso 0.1075(17) 0.081(3) 0.227(2) 1.000 0.0270 . .
H2 H Uiso 0.1447(18) 0.058(3) 0.320(2) 1.000 0.0270 . .
H3 H Uiso 0.1616(19) -0.087(3) 0.270(2) 1.000 0.0320 . .
H4 H Uiso 0.0917(18) -0.088(3) 0.195(2) 1.000 0.0320 . .
H5 H Uiso 0.056(2) -0.251(4) 0.202(3) 1.000 0.0580 . .
H6 H Uiso 0.129(2) -0.277(3) 0.267(3) 1.000 0.0580 . .
H7 H Uiso 0.072(2) -0.293(4) 0.277(3) 1.000 0.0580 . .
H8 H Uiso 0.1662(19) -0.187(3) 0.393(2) 1.000 0.0360 . .
H9 H Uiso 0.1466(19) -0.074(3) 0.390(2) 1.000 0.0360 . .
H10 H Uiso 0.079(2) -0.244(3) 0.389(2) 1.000 0.0400 . .
H11 H Uiso 0.1038(19) -0.152(3) 0.443(3) 1.000 0.0400 . .
H12 H Uiso -0.075(2) 0.111(3) 0.449(2) 1.000 0.0450 . .
H13 H Uiso -0.053(2) 0.220(3) 0.485(3) 1.000 0.0450 . .
H14 H Uiso 0.0309(19) 0.110(3) 0.544(2) 1.000 0.0390 . .
H15 H Uiso 0.0192(19) 0.071(3) 0.469(2) 1.000 0.0390 . .
H16 H Uiso 0.097(2) 0.350(4) 0.550(3) 1.000 0.0570 . .
H17 H Uiso 0.107(2) 0.263(3) 0.610(3) 1.000 0.0570 . .
H18 H Uiso 0.039(2) 0.315(3) 0.553(3) 1.000 0.0570 . .
H19 H Uiso 0.1390(18) 0.129(3) 0.542(2) 1.000 0.0330 . .
H20 H Uiso 0.1365(19) 0.236(3) 0.505(2) 1.000 0.0330 . .
H21 H Uiso 0.1249(19) 0.123(3) 0.421(2) 1.000 0.0340 . .
H22 H Uiso 0.0740(19) 0.055(3) 0.424(2) 1.000 0.0340 . .
H23 H Uiso -0.129(2) 0.284(3) 0.170(2) 1.000 0.0360 . .
H24 H Uiso -0.0875(19) 0.371(3) 0.187(2) 1.000 0.0360 . .
H25 H Uiso -0.1604(19) 0.426(3) 0.212(2) 1.000 0.0360 . .
H26 H Uiso -0.1582(19) 0.320(3) 0.250(2) 1.000 0.0360 . .
H27 H Uiso -0.076(2) 0.456(3) 0.417(3) 1.000 0.0590 . .
H28 H Uiso -0.133(2) 0.371(4) 0.364(3) 1.000 0.0590 . .
H29 H Uiso -0.144(2) 0.478(4) 0.338(3) 1.000 0.0590 . .
H30 H Uiso -0.042(2) 0.487(3) 0.280(3) 1.000 0.0460 . .
H31 H Uiso -0.072(2) 0.559(3) 0.315(2) 1.000 0.0460 . .
H32 H Uiso 0.043(2) 0.540(3) 0.392(3) 1.000 0.0480 . .
H33 H Uiso 0.015(2) 0.510(3) 0.432(3) 1.000 0.0480 . .
H34 H Uiso 0.361(2) 0.070(3) 0.551(2) 1.000 0.0430 . .
H35 H Uiso 0.167(2) 0.169(3) 0.175(3) 1.000 0.0520 . .

loop_
_atom_type_symbol
_atom_type_description
_atom_type_scat_dispersion_real
_atom_type_scat_dispersion_imag
_atom_type_scat_source
O O 0.0106 0.0060 'International Tables Vol C Tables 4.2.6.8 and 6.1.1.4'
N N 0.0061 0.0033 'International Tables Vol C Tables 4.2.6.8 and 6.1.1.4'
Ga Ga 0.2307 1.6083 'International Tables Vol C Tables 4.2.6.8 and 6.1.1.4'
Cl Cl 0.1484 0.1585 'International Tables Vol C Tables 4.2.6.8 and 6.1.1.4'
H H 0.0000 0.0000 'International Tables Vol C Tables 4.2.6.8 and 6.1.1.4'
C C 0.0033 0.0016 'International Tables Vol C Tables 4.2.6.8 and 6.1.1.4'

loop_
_geom_angle_atom_site_label_1
_geom_angle_atom_site_label_2
_geom_angle_atom_site_label_3
_geom_angle
_geom_angle_site_symmetry_1
_geom_angle_site_symmetry_2
_geom_angle_site_symmetry_3
_geom_angle_publ_flag
O1 Ga1 O3 164.40(11) . . . yes
O1 Ga1 O4 95.77(11) . . . yes
O1 Ga1 O1 75.04(12) . . 2_555 yes
O1 Ga1 O3 94.17(12) . . 2_555 yes
O1 Ga1 O4 98.58(11) . . 2_555 yes
O3 Ga1 O4 74.41(11) . . . yes
O1 Ga1 O3 94.17(12) 2_555 . . yes
O3 Ga1 O3 98.46(12) . . 2_555 yes
O3 Ga1 O4 93.62(11) . . 2_555 yes
O1 Ga1 O4 98.58(11) 2_555 . . yes
O3 Ga1 O4 93.62(11) 2_555 . . yes
O4 Ga1 O4 161.89(10) . . 2_555 yes
O1 Ga1 O3 164.40(11) 2_555 . 2_555 yes
O1 Ga1 O4 95.77(11) 2_555 . 2_555 yes
O3 Ga1 O4 74.41(11) 2_555 . 2_555 yes
O1 Ga2 O2 107.92(12) . . . yes
O1 Ga2 N1 77.02(11) . . . yes
O1 Ga2 O1 74.01(12) . . 2_555 yes
O1 Ga2 O2 99.26(12) . . 2_555 yes
O1 Ga2 N1 149.65(11) . . 2_555 yes
O2 Ga2 N1 81.13(13) . . . yes
O1 Ga2 O2 99.26(12) 2_555 . . yes
O2 Ga2 O2 145.88(12) . . 2_555 yes
O2 Ga2 N1 85.39(13) . . 2_555 yes
O1 Ga2 N1 149.65(11) 2_555 . . yes
O2 Ga2 N1 85.39(13) 2_555 . . yes
N1 Ga2 N1 132.89(11) . . 2_555 yes
O1 Ga2 O2 107.92(12) 2_555 . 2_555 yes
O1 Ga2 N1 77.02(11) 2_555 . 2_555 yes
O2 Ga2 N1 81.13(13) 2_555 . 2_555 yes
O3 Ga3 O4 74.49(11) . . . yes
O3 Ga3 O5 97.72(12) . . . yes
O3 Ga3 O6 111.01(12) . . . yes
O3 Ga3 N3 77.05(11) . . . yes
O4 Ga3 O5 111.96(11) . . . yes
O4 Ga3 O6 97.45(13) . . . yes
O4 Ga3 N3 148.49(11) . . . yes
O5 Ga3 O6 143.52(12) . . . yes
O5 Ga3 N3 84.90(12) . . . yes
O6 Ga3 N3 80.36(12) . . . yes
Ga1 O1 Ga2 105.47(15) . . . yes
Ga1 O1 C4 132.0(2) . . . yes
Ga2 O1 C4 122.5(2) . . . yes
Ga2 O2 C1 119.1(3) . . . yes
Ga1 O3 Ga3 105.76(12) . . . yes
Ga1 O3 C14 130.1(2) . . . yes
Ga3 O3 C14 123.2(2) . . . yes
Ga1 O4 Ga3 105.29(12) . . . yes
Ga1 O4 C6 129.4(2) . . . yes
Ga3 O4 C6 121.5(2) . . . yes
Ga3 O5 C9 118.8(3) . . . yes
Ga3 O6 C11 118.3(3) . . . yes
Ga2 N1 C2 102.7(3) . . . yes
Ga2 N1 C3 103.9(2) . . . yes
Ga2 N1 C5 113.1(4) . . . yes
C2 N1 C3 114.5(3) . . . yes
C2 N1 C5 111.7(3) . . . yes
C3 N1 C5 110.6(4) . . . yes
C7 N2 C8 112.6(3) . . . yes
C7 N2 C10 110.7(4) . . . yes
C8 N2 C10 111.7(4) . . . yes
Ga3 N3 C12 102.7(3) . . . yes
Ga3 N3 C13 104.4(2) . . . yes
Ga3 N3 C15 114.9(3) . . . yes
C12 N3 C13 113.5(3) . . . yes
C12 N3 C15 110.7(3) . . . yes
C13 N3 C15 110.4(4) . . . yes
O2 C1 C2 111.5(4) . . . yes
N1 C2 C1 108.4(4) . . . yes
N1 C3 C4 110.4(4) . . . yes
O1 C4 C3 108.4(4) . . . yes
O4 C6 C7 108.4(3) . . . yes
N2 C7 C6 109.8(4) . . . yes
N2 C8 C9 108.2(4) . . . yes
O5 C9 C8 110.5(5) . . . yes
O6 C11 C12 111.2(4) . . . yes
N3 C12 C11 107.6(4) . . . yes
N3 C13 C14 109.9(4) . . . yes
O3 C14 C13 108.8(3) . . . yes
O2 C1 H10 112(3) . . . no
O2 C1 H11 109(3) . . . no
C2 C1 H10 108(3) . . . no
C2 C1 H11 108(4) . . . no
H10 C1 H11 108(3) . . . no
N1 C2 H8 113(2) . . . no
N1 C2 H9 112(2) . . . no
C1 C2 H8 112(3) . . . no
C1 C2 H9 107(3) . . . no
H8 C2 H9 105(4) . . . no
N1 C3 H3 114(2) . . . no
N1 C3 H4 107(3) . . . no
C4 C3 H3 110(2) . . . no
C4 C3 H4 109(2) . . . no
H3 C3 H4 106(4) . . . no
O1 C4 H1 108(3) . . . no
O1 C4 H2 111(3) . . . no
C3 C4 H1 109(2) . . . no
C3 C4 H2 111(2) . . . no
H1 C4 H2 109(3) . . . no
N1 C5 H5 111(3) . . . no
N1 C5 H6 113(3) . . . no
N1 C5 H7 110(3) . . . no
H5 C5 H6 111(5) . . . no
H5 C5 H7 104(5) . . . no
H6 C5 H7 109(4) . . . no
O4 C6 H21 108(2) . . . no
O4 C6 H22 113(2) . . . no
C7 C6 H21 105(2) . . . no
C7 C6 H22 109(2) . . . no
H21 C6 H22 114(4) . . . no
N2 C7 H19 112(3) . . . no
N2 C7 H20 106(3) . . . no
C6 C7 H19 108(2) . . . no
C6 C7 H20 113(2) . . . no
H19 C7 H20 109(3) . . . no
N2 C8 H14 121(3) . . . no
N2 C8 H15 112(3) . . . no
C9 C8 H14 108(3) . . . no
C9 C8 H15 105(3) . . . no
H14 C8 H15 102(3) . . . no
O5 C9 H12 109(2) . . . no
O5 C9 H13 111(3) . . . no
C8 C9 H12 108(3) . . . no
C8 C9 H13 111(4) . . . no
H12 C9 H13 107(4) . . . no
N2 C10 H16 111(3) . . . no
N2 C10 H17 112(2) . . . no
N2 C10 H18 107(3) . . . no
H16 C10 H17 109(4) . . . no
H16 C10 H18 112(4) . . . no
H17 C10 H18 107(5) . . . no
O6 C11 H32 111(3) . . . no
O6 C11 H33 112(3) . . . no
C12 C11 H32 110(3) . . . no
C12 C11 H33 109(4) . . . no
H32 C11 H33 104(5) . . . no
N3 C12 H30 110(3) . . . no
N3 C12 H31 107(3) . . . no
C11 C12 H30 106(4) . . . no
C11 C12 H31 113(2) . . . no
H30 C12 H31 113(4) . . . no
N3 C13 H25 110(2) . . . no
N3 C13 H26 107(2) . . . no
C14 C13 H25 112(3) . . . no
C14 C13 H26 110(3) . . . no
H25 C13 H26 108(4) . . . no
O3 C14 H23 110(3) . . . no
O3 C14 H24 110(3) . . . no
C13 C14 H23 109(4) . . . no
C13 C14 H24 110(3) . . . no
H23 C14 H24 108(4) . . . no
N3 C15 H27 108(3) . . . no
N3 C15 H28 107(3) . . . no
N3 C15 H29 111(4) . . . no
H27 C15 H28 115(4) . . . no
H27 C15 H29 114(4) . . . no
H28 C15 H29 101(5) . . . no
Cl1 C16 Cl2 109.8(3) . . . yes
Cl1 C16 Cl3 110.3(3) . . . yes
Cl2 C16 Cl3 110.2(2) . . . yes
Cl1 C16 H34 104(2) . . . no
Cl2 C16 H34 113(2) . . . no
Cl3 C16 H34 110(2) . . . no
Cl4 C17 Cl5 109.5(3) . . . yes
Cl4 C17 Cl6 110.4(3) . . . yes
Cl5 C17 Cl6 110.1(3) . . . yes
Cl4 C17 H35 112(3) . . . no
Cl5 C17 H35 107(3) . . . no
Cl6 C17 H35 107(3) . . . no

loop_
_geom_bond_atom_site_label_1
_geom_bond_atom_site_label_2
_geom_bond_distance
_geom_bond_site_symmetry_1
_geom_bond_site_symmetry_2
_geom_bond_publ_flag
Ga1 O1 1.945(3) . . yes
Ga1 O3 1.951(3) . . yes
Ga1 O4 1.962(2) . . yes
Ga1 O1 1.945(3) . 2_555 yes
Ga1 O3 1.951(3) . 2_555 yes
Ga1 O4 1.962(2) . 2_555 yes
Ga2 O1 1.968(3) . . yes
Ga2 O2 1.870(3) . . yes
Ga2 N1 2.258(4) . . yes
Ga2 O1 1.968(3) . 2_555 yes
Ga2 O2 1.870(3) . 2_555 yes
Ga2 N1 2.258(4) . 2_555 yes
Ga3 O3 1.954(2) . . yes
Ga3 O4 1.955(3) . . yes
Ga3 O5 1.874(3) . . yes
Ga3 O6 1.883(3) . . yes
Ga3 N3 2.295(3) . . yes
Cl1 C16 1.731(5) . . yes
Cl2 C16 1.735(5) . . yes
Cl3 C16 1.738(5) . . yes
Cl4 C17 1.746(5) . . yes
Cl5 C17 1.736(5) . . yes
Cl6 C17 1.751(6) . . yes
O1 C4 1.413(6) . . yes
O2 C1 1.390(6) . . yes
O3 C14 1.399(5) . . yes
O4 C6 1.417(5) . . yes
O5 C9 1.401(6) . . yes
O6 C11 1.402(5) . . yes
N1 C3 1.467(6) . . yes
N1 C2 1.468(5) . . yes
N1 C5 1.468(5) . . yes
N2 C10 1.471(6) . . yes
N2 C8 1.460(6) . . yes
N2 C7 1.466(7) . . yes
N3 C15 1.473(7) . . yes
N3 C12 1.466(6) . . yes
N3 C13 1.473(5) . . yes
C1 C2 1.519(8) . . no
C3 C4 1.526(6) . . no
C6 C7 1.517(5) . . no
C8 C9 1.512(8) . . no
C11 C12 1.514(8) . . no
C13 C14 1.520(7) . . no
C1 H11 0.91(5) . . no
C1 H10 0.98(4) . . no
C2 H9 0.99(4) . . no
C2 H8 0.97(5) . . no
C3 H4 1.01(4) . . no
C3 H3 0.98(5) . . no
C4 H2 1.01(4) . . no
C4 H1 1.01(4) . . no
C5 H7 0.95(6) . . no
C5 H5 0.95(5) . . no
C5 H6 1.02(6) . . no
C6 H21 0.90(5) . . no
C6 H22 1.01(4) . . no
C7 H20 0.92(5) . . no
C7 H19 1.04(4) . . no
C8 H14 0.91(4) . . no
C8 H15 1.05(4) . . no
C9 H12 1.01(5) . . no
C9 H13 0.94(5) . . no
C10 H18 0.97(6) . . no
C10 H17 1.03(5) . . no
C10 H16 0.94(6) . . no
C11 H33 0.88(5) . . no
C11 H32 0.93(5) . . no
C12 H30 0.93(6) . . no
C12 H31 1.02(4) . . no
C13 H25 0.97(4) . . no
C13 H26 0.99(5) . . no
C14 H24 0.97(5) . . no
C14 H23 0.83(4) . . no
C15 H29 0.93(6) . . no
C15 H27 1.01(5) . . no
C15 H28 0.98(5) . . no
C16 H34 1.02(5) . . no
C17 H35 0.89(6) . . no

loop_
_geom_contact_atom_site_label_1
_geom_contact_atom_site_label_2
_geom_contact_distance
_geom_contact_site_symmetry_1
_geom_contact_site_symmetry_2
_geom_contact_publ_flag
Ga3 N2 2.305(3) . . no
Ga3 C10 3.211(5) . . no
Ga3 H15 3.24(4) . . no
Ga3 H16 3.30(5) . . no
Ga3 H18 3.31(5) . . no
Ga3 H20 3.22(4) . . no
Ga3 H1 3.39(4) . 2_555 no
Cl1 Cl1 3.384(2) . 7_556 no
Cl3 C15 3.384(6) . 5_545 no
Cl3 Cl6 3.632(3) . 6_545 no
Cl5 C10 3.639(6) . 7_556 no
Cl6 Cl3 3.632(3) . 6_555 no
Cl1 H21 2.96(5) . . no
Cl2 H25 3.12(4) . 8_555 no
Cl3 H29 3.07(6) . 5_545 no
Cl4 H19 3.00(4) . 4_554 no
Cl4 H12 3.13(4) . 2_555 no
Cl5 H26 2.92(5) . 2_555 no
Cl5 H17 2.94(6) . 7_556 no
Cl6 H28 3.06(6) . 2_555 no
O1 O4 2.898(4) . . no
O1 O2 3.103(4) . . no
O1 N1 2.641(4) . . no
O1 O2 2.924(4) . 2_555 no
O1 O3 2.853(3) . 2_555 no
O1 O4 2.961(3) . 2_555 no
O1 C3 2.385(6) . . no
O1 C6 3.176(4) . . no
O1 C2 3.201(5) . . no
O1 O1 2.369(5) . 2_555 no
O2 C2 2.405(6) . . no
O2 C3 3.128(6) . 2_555 no
O2 N1 2.700(5) . . no
O2 C5 3.036(7) . 2_555 no
O2 N1 2.813(5) . 2_555 no
O2 O1 2.924(4) . 2_555 no
O2 O1 3.103(4) . . no
O3 O4 2.853(4) . 2_555 no
O3 O1 2.853(3) . 2_555 no
O3 O5 2.883(4) . . no
O3 C13 2.375(6) . . no
O3 C12 3.296(5) . . no
O3 O3 2.954(5) . 2_555 no
O3 C4 3.169(5) . 2_555 no
O3 O4 2.366(4) . . no
O3 N3 2.660(4) . . no
O3 O6 3.163(3) . . no
O4 O5 3.174(5) . . no
O4 O1 2.898(4) . . no
O4 O3 2.853(4) . 2_555 no
O4 O1 2.961(3) . 2_555 no
O4 O3 2.366(4) . . no
O4 C14 3.105(6) . 2_555 no
O4 O6 2.885(3) . . no
O4 C8 3.339(6) . . no
O4 N2 2.685(4) . . no
O5 N3 2.831(4) . . no
O5 O3 2.883(4) . . no
O5 C13 3.222(4) . . no
O5 C15 3.058(6) . . no
O5 O4 3.174(5) . . no
O5 N2 2.712(5) . . no
O5 C17 3.040(7) . 2_555 no
O6 C12 2.407(6) . . no
O6 C7 3.288(5) . . no
O6 C10 3.069(6) . . no
O6 N2 2.869(4) . . no
O6 C16 3.083(7) . 7_556 no
O6 N3 2.714(5) . . no
O6 O4 2.885(3) . . no
O6 O3 3.163(3) . . no
O1 H9 2.91(4) . . no
O2 H22 2.63(4) . . no
O2 H5 2.50(6) . 2_555 no
O2 H4 2.68(5) . 2_555 no
O3 H1 2.81(4) . 2_555 no
O4 H23 2.89(5) . 2_555 no
O5 H28 2.58(6) . . no
O5 H26 2.83(4) . . no
O5 H1 2.58(4) . 2_555 no
O5 H35 2.18(6) . 2_555 no
O6 H24 2.74(5) . 2_555 no
O6 H16 2.60(5) . . no
O6 H34 2.11(5) . 7_556 no
N1 O2 2.700(5) . . no
N1 O1 2.641(4) . . no
N1 O2 2.813(5) . 2_555 no
N1 C4 2.458(5) . . no
N1 C1 2.423(7) . . no
N2 O4 2.685(4) . . no
N2 O6 2.869(4) . . no
N2 O5 2.712(5) . . no
N2 Ga3 2.305(3) . . no
N3 C11 2.404(7) . . no
N3 C14 2.450(5) . . no
N3 O6 2.714(5) . . no
N3 O5 2.831(4) . . no
N3 O3 2.660(4) . . no
C7 O6 3.288(5) . . no
C8 O4 3.339(6) . . no
C9 C17 3.416(8) . 2_555 no
C10 Ga3 3.211(5) . . no
C10 O6 3.069(6) . . no
C10 Cl5 3.639(6) . 7_556 no
C11 C16 3.514(9) . 7_556 no
C15 Cl3 3.384(6) . 5_455 no
C16 O6 3.083(7) . 7_556 no
C16 C11 3.514(9) . 7_556 no
C17 O5 3.040(7) . 2_555 no
C17 C9 3.416(8) . 2_555 no
C1 H22 3.07(4) . . no
C1 H7 2.78(5) . . no
C2 H2 2.93(4) . . no
C4 H9 2.63(4) . . no
C5 H31 2.84(4) . 2_545 no
C5 H10 2.94(4) . . no
C6 H15 2.59(5) . . no
C8 H22 2.81(5) . . no
C9 H35 2.73(6) . 2_555 no
C9 H18 2.75(5) . . no
C10 H13 2.94(6) . . no
C11 H34 2.75(5) . 7_556 no
C11 H27 2.74(6) . . no
C12 H24 2.87(4) . . no
C14 H30 2.63(5) . . no
C15 H33 2.88(6) . . no
C16 H32 3.07(6) . 7_556 no
C17 H12 2.96(4) . 2_555 no
H1 H35 2.59(7) . . no
H1 O5 2.58(4) . 2_555 no
H1 Ga3 3.39(4) . 2_555 no
H1 O3 2.81(4) . 2_555 no
H2 H21 2.59(6) . . no
H2 H9 2.25(6) . . no
H2 C2 2.93(4) . . no
H4 H5 2.36(7) . . no
H4 O2 2.68(5) . 2_555 no
H5 O2 2.50(6) . 2_555 no
H5 H4 2.36(7) . . no
H5 H31 2.58(7) . 2_545 no
H6 H8 2.55(6) . . no
H7 H10 2.35(7) . . no
H7 C1 2.78(5) . . no
H8 H6 2.55(6) . . no
H9 C4 2.63(4) . . no
H9 H2 2.25(6) . . no
H9 O1 2.91(4) . . no
H10 H7 2.35(7) . . no
H10 C5 2.94(4) . . no
H12 H35 2.46(7) . 2_555 no
H12 Cl4 3.13(5) . 2_555 no
H12 C17 2.96(4) . 2_555 no
H13 H18 2.31(8) . . no
H13 C10 2.94(6) . . no
H14 H17 2.59(6) . . no
H15 C6 2.59(5) . . no
H15 Ga3 3.24(4) . . no
H15 H22 2.09(7) . . no
H16 Ga3 3.30(5) . . no
H16 O6 2.60(5) . . no
H16 H20 2.28(7) . . no
H17 H14 2.59(6) . . no
H17 Cl5 2.94(6) . 7_556 no
H18 Ga3 3.31(5) . . no
H18 H13 2.31(8) . . no
H18 C9 2.75(5) . . no
H19 Cl4 3.00(4) . 4_555 no
H20 Ga3 3.22(4) . . no
H20 H16 2.28(7) . . no
H21 H2 2.59(6) . . no
H21 Cl1 2.96(5) . . no
H22 C8 2.81(5) . . no
H22 H15 2.09(7) . . no
H22 O2 2.63(4) . . no
H22 C1 3.07(4) . . no
H23 O4 2.89(5) . 2_555 no
H24 H34 2.51(5) . 8_454 no
H24 O6 2.74(5) . 2_555 no
H24 C12 2.87(4) . . no
H24 H30 2.22(6) . . no
H25 Cl2 3.12(4) . 8_454 no
H25 H29 2.53(7) . . no
H26 Cl5 2.92(5) . 2_555 no
H26 H28 2.21(7) . . no
H26 O5 2.83(4) . . no
H27 C11 2.74(6) . . no
H27 H31 2.58(7) . . no
H27 H33 2.28(9) . . no
H28 O5 2.58(6) . . no
H28 H26 2.21(7) . . no
H28 Cl6 3.06(6) . 2_555 no
H29 H25 2.53(7) . . no
H29 Cl3 3.07(6) . 5_455 no
H29 H31 2.40(8) . . no
H30 C14 2.63(5) . . no
H30 H24 2.22(6) . . no
H31 C5 2.84(4) . 2_565 no
H31 H5 2.58(7) . 2_565 no
H31 H27 2.58(7) . . no
H31 H29 2.40(8) . . no
H32 H34 2.50(7) . 7_556 no
H32 C16 3.07(6) . 7_556 no
H33 C15 2.88(6) . . no
H33 H27 2.28(9) . . no
H34 O6 2.11(5) . 7_556 no
H34 C11 2.75(5) . 7_556 no
H34 H32 2.50(7) . 7_556 no
H34 H24 2.51(5) . 8_555 no
H35 H1 2.59(7) . . no
H35 O5 2.18(6) . 2_555 no
H35 C9 2.73(6) . 2_555 no
H35 H12 2.46(7) . 2_555 no

loop_
_geom_hbond_atom_site_label_D
_geom_hbond_atom_site_label_H
_geom_hbond_atom_site_label_A
_geom_hbond_distance_DH
_geom_hbond_distance_HA
_geom_hbond_distance_DA
_geom_hbond_angle_DHA
_geom_hbond_site_symmetry_A
_geom_hbond_publ_flag
C4 H1 O5 1.01(4) 2.58(4) 3.549(4) 161(4) 2_555 yes
C5 H5 O2 0.95(5) 2.50(6) 3.036(7) 116(4) 2_555 yes
C15 H28 O5 0.98(5) 2.58(6) 3.058(6) 111(4) . yes
C16 H34 O6 1.02(5) 2.11(5) 3.083(7) 160(4) 7_556 yes
C17 H35 O5 0.89(6) 2.18(6) 3.040(7) 165(5) 2_555 yes

loop_
_geom_torsion_atom_site_label_1
_geom_torsion_atom_site_label_2
_geom_torsion_atom_site_label_3
_geom_torsion_atom_site_label_4
_geom_torsion
_geom_torsion_site_symmetry_1
_geom_torsion_site_symmetry_2
_geom_torsion_site_symmetry_3
_geom_torsion_site_symmetry_4
_geom_torsion_publ_flag
O4 Ga1 O1 Ga2 97.37(13) . . . . no
O4 Ga1 O1 C4 -84.7(3) . . . . no
O1 Ga1 O1 Ga2 0.00(11) 2_555 . . . no
O1 Ga1 O1 C4 178.0(3) 2_555 . . . no
O3 Ga1 O1 Ga2 -168.55(11) 2_555 . . . no
O3 Ga1 O1 C4 9.4(3) 2_555 . . . no
O4 Ga1 O1 Ga2 -93.72(13) 2_555 . . . no
O4 Ga1 O1 C4 84.2(3) 2_555 . . . no
O4 Ga1 O3 Ga3 -1.85(12) . . . . no
O4 Ga1 O3 C14 166.7(4) . . . . no
O1 Ga1 O3 Ga3 95.91(13) 2_555 . . . no
O1 Ga1 O3 C14 -95.5(3) 2_555 . . . no
O3 Ga1 O3 Ga3 -93.28(13) 2_555 . . . no
O3 Ga1 O3 C14 75.3(3) 2_555 . . . no
O4 Ga1 O3 Ga3 -168.03(13) 2_555 . . . no
O4 Ga1 O3 C14 0.6(3) 2_555 . . . no
O1 Ga1 O4 Ga3 -165.81(13) . . . . no
O1 Ga1 O4 C6 -8.1(4) . . . . no
O3 Ga1 O4 Ga3 1.85(12) . . . . no
O3 Ga1 O4 C6 159.6(4) . . . . no
O1 Ga1 O4 Ga3 -90.12(13) 2_555 . . . no
O1 Ga1 O4 C6 67.6(4) 2_555 . . . no
O3 Ga1 O4 Ga3 99.62(13) 2_555 . . . no
O3 Ga1 O4 C6 -102.7(4) 2_555 . . . no
O1 Ga1 O1 Ga2 0.00(11) . . 2_555 . no
O3 Ga1 O1 Ga2 -168.55(11) . . 2_555 . no
O4 Ga1 O1 Ga2 -93.72(13) . . 2_555 . no
O2 Ga2 O1 Ga1 -94.77(14) . . . . no
O2 Ga2 O1 C4 87.0(3) . . . . no
N1 Ga2 O1 Ga1 -170.84(14) . . . . no
N1 Ga2 O1 C4 11.0(2) . . . . no
O1 Ga2 O1 Ga1 0.00(10) 2_555 . . . no
O1 Ga2 O1 C4 -178.2(3) 2_555 . . . no
O2 Ga2 O1 Ga1 106.12(14) 2_555 . . . no
O2 Ga2 O1 C4 -72.1(3) 2_555 . . . no
N1 Ga2 O1 Ga1 17.9(3) 2_555 . . . no
N1 Ga2 O1 C4 -160.3(2) 2_555 . . . no
O1 Ga2 O2 C1 -76.0(3) . . . . no
N1 Ga2 O2 C1 -2.8(3) . . . . no
O1 Ga2 O2 C1 -152.1(3) 2_555 . . . no
O2 Ga2 O2 C1 65.1(4) 2_555 . . . no
N1 Ga2 O2 C1 131.9(3) 2_555 . . . no
O1 Ga2 N1 C2 89.5(2) . . . . no
O1 Ga2 N1 C3 -30.1(2) . . . . no
O1 Ga2 N1 C5 -150.1(3) . . . . no
O2 Ga2 N1 C2 -21.4(2) . . . . no
O2 Ga2 N1 C3 -140.9(2) . . . . no
O2 Ga2 N1 C5 99.1(3) . . . . no
O1 Ga2 N1 C2 71.8(3) 2_555 . . . no
O1 Ga2 N1 C3 -47.7(3) 2_555 . . . no
O1 Ga2 N1 C5 -167.7(3) 2_555 . . . no
O2 Ga2 N1 C2 -169.9(2) 2_555 . . . no
O2 Ga2 N1 C3 70.5(2) 2_555 . . . no
O2 Ga2 N1 C5 -49.4(3) 2_555 . . . no
N1 Ga2 N1 C2 -96.5(2) 2_555 . . . no
N1 Ga2 N1 C3 143.9(2) 2_555 . . . no
N1 Ga2 N1 C5 24.0(4) 2_555 . . . no
O1 Ga2 O1 Ga1 0.00(11) . . 2_555 . no
O2 Ga2 O1 Ga1 106.12(14) . . 2_555 . no
N1 Ga2 O1 Ga1 17.9(3) . . 2_555 . no
O4 Ga3 O3 Ga1 1.86(12) . . . . no
O4 Ga3 O3 C14 -167.7(3) . . . . no
O5 Ga3 O3 Ga1 -108.88(14) . . . . no
O5 Ga3 O3 C14 81.5(3) . . . . no
O6 Ga3 O3 Ga1 94.01(14) . . . . no
O6 Ga3 O3 C14 -75.6(3) . . . . no
N3 Ga3 O3 Ga1 168.20(16) . . . . no
N3 Ga3 O3 C14 -1.4(3) . . . . no
O3 Ga3 O4 Ga1 -1.84(12) . . . . no
O3 Ga3 O4 C6 -161.7(3) . . . . no
O5 Ga3 O4 Ga1 90.35(13) . . . . no
O5 Ga3 O4 C6 -69.5(3) . . . . no
O6 Ga3 O4 Ga1 -111.66(13) . . . . no
O6 Ga3 O4 C6 88.5(3) . . . . no
N3 Ga3 O4 Ga1 -28.0(3) . . . . no
N3 Ga3 O4 C6 172.1(3) . . . . no
O3 Ga3 O5 C9 157.2(3) . . . . no
O4 Ga3 O5 C9 80.8(3) . . . . no
O6 Ga3 O5 C9 -60.5(4) . . . . no
N3 Ga3 O5 C9 -126.7(3) . . . . no
O3 Ga3 O6 C11 79.2(3) . . . . no
O4 Ga3 O6 C11 155.4(3) . . . . no
O5 Ga3 O6 C11 -60.4(4) . . . . no
N3 Ga3 O6 C11 7.2(3) . . . . no
O3 Ga3 N3 C12 -94.7(3) . . . . no
O3 Ga3 N3 C13 24.0(3) . . . . no
O3 Ga3 N3 C15 145.1(3) . . . . no
O4 Ga3 N3 C12 -68.9(3) . . . . no
O4 Ga3 N3 C13 49.8(4) . . . . no
O4 Ga3 N3 C15 170.9(3) . . . . no
O5 Ga3 N3 C12 166.2(3) . . . . no
O5 Ga3 N3 C13 -75.2(3) . . . . no
O5 Ga3 N3 C15 45.9(3) . . . . no
O6 Ga3 N3 C12 19.7(3) . . . . no
O6 Ga3 N3 C13 138.3(3) . . . . no
O6 Ga3 N3 C15 -100.6(3) . . . . no
Ga1 O1 C4 C3 -166.9(2) . . . . no
Ga2 O1 C4 C3 10.7(4) . . . . no
Ga2 O2 C1 C2 26.8(5) . . . . no
Ga1 O3 C14 C13 171.8(3) . . . . no
Ga3 O3 C14 C13 -21.4(5) . . . . no
Ga1 O4 C6 C7 177.0(3) . . . . no
Ga3 O4 C6 C7 -28.4(5) . . . . no
Ga3 O5 C9 C8 -34.3(5) . . . . no
Ga3 O6 C11 C12 -33.1(5) . . . . no
Ga2 N1 C2 C1 38.9(3) . . . . no
C3 N1 C2 C1 150.8(4) . . . . no
C5 N1 C2 C1 -82.5(5) . . . . no
Ga2 N1 C3 C4 44.7(3) . . . . no
C2 N1 C3 C4 -66.5(5) . . . . no
C5 N1 C3 C4 166.3(4) . . . . no
C8 N2 C7 C6 69.2(4) . . . . no
C10 N2 C7 C6 -164.9(3) . . . . no
C7 N2 C8 C9 -150.7(4) . . . . no
C10 N2 C8 C9 84.0(5) . . . . no
Ga3 N3 C12 C11 -39.7(4) . . . . no
C13 N3 C12 C11 -151.8(4) . . . . no
C15 N3 C12 C11 83.4(5) . . . . no
Ga3 N3 C13 C14 -41.4(3) . . . . no
C12 N3 C13 C14 69.7(4) . . . . no
C15 N3 C13 C14 -165.4(3) . . . . no
O2 C1 C2 N1 -45.3(5) . . . . no
N1 C3 C4 O1 -38.6(4) . . . . no
O4 C6 C7 N2 46.4(5) . . . . no
N2 C8 C9 O5 50.0(5) . . . . no
O6 C11 C12 N3 49.7(6) . . . . no
N3 C13 C14 O3 42.5(4) . . . . no
